data_7244157
loop_
_publ_author_name
'Kajiwara, Yuu'
'Nakai, Hidetaka'

_publ_section_title
;
 Crystal polymorphism and crystalline-state photochromism of a rhodium
 dithionite complex with n-methoxypropyl moieties
;
_journal_name_full CrystEngComm
_journal_paper_doi 10.1039/D1CE01613J
_journal_year 2022
_chemical_absolute_configuration 'CHOOSE rm ad rmad syn or unk'
_chemical_formula_moiety 'C28 H46 O6 Rh2 S2'
_chemical_formula_sum 'C28 H46 O6 Rh2 S2'
_chemical_formula_weight 748.60
_space_group_crystal_system monoclinic
_space_group_IT_number 9
_space_group_name_Hall 'C -2yc'
_space_group_name_H-M_alt 'C 1 c 1'
_atom_sites_solution_hydrogens geom
_atom_sites_solution_primary direct
_atom_sites_solution_secondary difmap
_audit_update_record
;
2021-12-04 deposited with the CCDC.	2022-01-06 downloaded from the CCDC.
;
_cell_angle_alpha 90.0000
_cell_angle_beta 102.258(4)
_cell_angle_gamma 90.0000
_cell_formula_units_Z 4
_cell_length_a 11.9956(5)
_cell_length_b 26.2113(9)
_cell_length_c 10.1788(3)
_cell_measurement_reflns_used 8886
_cell_measurement_temperature 296
_cell_measurement_theta_max 31.45
_cell_measurement_theta_min 3.77
_cell_volume 3127.5(2)
_computing_cell_refinement 'CrysAlisPro 1.171.39.20a (Rigaku OD, 2015)'
_computing_data_collection 'CrysAlisPro 1.171.39.20a (Rigaku OD, 2015)'
_computing_data_reduction 'CrysAlisPro 1.171.39.20a (Rigaku OD, 2015)'
_computing_molecular_graphics 'CrystalStructure 4.2.2'
_computing_publication_material 'CrystalStructure 4.2.2 (Rigaku, 2016)'
_computing_structure_refinement 'SHELXL Version 2014/7 (Sheldrick, 2008)'
_computing_structure_solution 'SHELXT Version 2014/5 (Sheldrick, 2014)'
_diffrn_ambient_temperature 296
_diffrn_detector_area_resol_mean 5.811
_diffrn_measured_fraction_theta_full 0.998
_diffrn_measured_fraction_theta_max 0.909
_diffrn_measurement_device_type 'Rigaku XtaLAB P200'
_diffrn_measurement_method \w
_diffrn_radiation_type 'Mo K\a'
_diffrn_radiation_wavelength 0.71075
_diffrn_reflns_av_R_equivalents 0.0275
_diffrn_reflns_Laue_measured_fraction_full 0.998
_diffrn_reflns_Laue_measured_fraction_max 0.909
_diffrn_reflns_limit_h_max 16
_diffrn_reflns_limit_h_min -16
_diffrn_reflns_limit_k_max 35
_diffrn_reflns_limit_k_min -38
_diffrn_reflns_limit_l_max 14
_diffrn_reflns_limit_l_min -13
_diffrn_reflns_number 18181
_diffrn_reflns_point_group_measured_fraction_full 0.928
_diffrn_reflns_point_group_measured_fraction_max 0.794
_diffrn_reflns_theta_full 25.242
_diffrn_reflns_theta_max 31.184
_diffrn_reflns_theta_min 2.908
_diffrn_standards_number 0
_exptl_absorpt_coefficient_mu 1.224
_exptl_absorpt_correction_T_max 0.885
_exptl_absorpt_correction_T_min 0.771
_exptl_absorpt_correction_type multi-scan
_exptl_absorpt_process_details
;
CrysAlisPro 1.171.39.20a (Rigaku Oxford Diffraction, 2015)
Empirical absorption correction using spherical harmonics,
 implemented in SCALE3 ABSPACK scaling algorithm.
;
_exptl_crystal_colour yellow-orange
_exptl_crystal_density_diffrn 1.590
_exptl_crystal_density_method 'not measured'
_exptl_crystal_description plate
_exptl_crystal_F_000 1536.00
_exptl_crystal_size_max 0.200
_exptl_crystal_size_mid 0.100
_exptl_crystal_size_min 0.100
_refine_diff_density_max 0.54
_refine_diff_density_min -0.48
_refine_ls_abs_structure_details
;
 Flack x determined using 3020 quotients [(I+)-(I-)]/[(I+)+(I-)]
 (Parsons, Flack and Wagner, Acta Cryst. B69 (2013) 249-259).
;
_refine_ls_abs_structure_Flack 0.004(19)
_refine_ls_extinction_method none
_refine_ls_goodness_of_fit_ref 1.059
_refine_ls_hydrogen_treatment constr
_refine_ls_number_parameters 371
_refine_ls_number_reflns 8044
_refine_ls_number_restraints 2
_refine_ls_R_factor_all 0.0297
_refine_ls_R_factor_gt 0.0258
_refine_ls_shift/su_max 0.001
_refine_ls_structure_factor_coef Fsqd
_refine_ls_weighting_details 'w = 1/[\s^2^(Fo^2^)+(0.0323P)^2^+0.3285P] where P=(Fo^2^+2Fc^2^)/3'
_refine_ls_weighting_scheme calc
_refine_ls_wR_factor_gt 0.0621
_refine_ls_wR_factor_ref 0.0634
_reflns_Friedel_coverage 0.745
_reflns_Friedel_fraction_full 0.858
_reflns_Friedel_fraction_max 0.679
_reflns_number_gt 7456
_reflns_number_total 8044
_reflns_threshold_expression F^2^>2.0\s(F^2^)
_cod_data_source_file d1ce01613j2.cif
_cod_data_source_block sample2
_cod_database_code 7244157

loop_
_space_group_symop_id
_space_group_symop_operation_xyz
1 +X,+Y,+Z
2 +X,-Y,1/2+Z
3 1/2+X,1/2+Y,+Z
4 1/2+X,1/2-Y,1/2+Z

loop_
_atom_site_label
_atom_site_type_symbol
_atom_site_fract_x
_atom_site_fract_y
_atom_site_fract_z
_atom_site_U_iso_or_equiv
_atom_site_adp_type
_atom_site_occupancy
_atom_site_site_symmetry_order
_atom_site_calc_flag
_atom_site_refinement_flags_posn
_atom_site_refinement_flags_adp
_atom_site_refinement_flags_occupancy
_atom_site_disorder_assembly
_atom_site_disorder_group
Rh1 Rh 0.65474(2) 0.38628(2) 1.07009(2) 0.03119(7) Uani 1 1 d . . . . .
Rh2 Rh 0.58129(2) 0.31412(2) 0.89369(2) 0.02974(7) Uani 1 1 d . . . . .
S1 S 0.82851(11) 0.38713(5) 1.01302(16) 0.0570(3) Uani 1 1 d . . . . .
S2 S 0.75321(10) 0.31096(5) 0.83185(14) 0.0543(3) Uani 1 1 d . . . . .
O1 O 0.8471(4) 0.43233(19) 0.9432(5) 0.0839(15) Uani 1 1 d . . . . .
O2 O 0.9178(5) 0.3626(3) 1.0939(7) 0.0622(16) Uani 0.59 1 d . . P . .
O3 O 0.7573(4) 0.3359(2) 0.7117(5) 0.0613(13) Uani 0.76 1 d . . P . .
O4 O 0.8121(4) 0.2638(2) 0.8618(5) 0.0867(15) Uani 1 1 d . . . . .
O5 O 0.8167(11) 0.3612(6) 0.8507(15) 0.051(3) Uani 0.24 1 d . . P . .
O6 O 0.8571(6) 0.3354(3) 0.9570(9) 0.0468(17) Uani 0.41 1 d . . P . .
O7 O 0.2724(4) 0.54340(19) 0.9189(6) 0.0813(13) Uani 1 1 d . . . . .
O8 O 0.0914(3) 0.39116(19) 0.7155(5) 0.0740(12) Uani 1 1 d . . . . .
C1 C 0.5323(4) 0.44319(16) 1.1317(4) 0.0418(9) Uani 1 1 d . . . . .
C2 C 0.6425(4) 0.46566(17) 1.1422(5) 0.0451(9) Uani 1 1 d . . . . .
C3 C 0.7213(4) 0.43831(19) 1.2433(5) 0.0477(10) Uani 1 1 d . . . . .
C4 C 0.6594(4) 0.39836(17) 1.2908(4) 0.0467(10) Uani 1 1 d . . . . .
C5 C 0.5433(4) 0.40158(17) 1.2229(4) 0.0441(9) Uani 1 1 d . . . . .
C6 C 0.4239(5) 0.4632(2) 1.0478(6) 0.0569(13) Uani 1 1 d . . . . .
H6A H 0.3701 0.4353 1.0246 0.068 Uiso 1 1 calc R U . . .
H6B H 0.4389 0.4771 0.9650 0.068 Uiso 1 1 calc R U . . .
C7 C 0.6717(7) 0.51299(18) 1.0728(8) 0.0710(17) Uani 1 1 d . . . . .
H7A H 0.6052 0.5248 1.0104 0.085 Uiso 1 1 calc R U . . .
H7B H 0.7308 0.5053 1.0253 0.085 Uiso 1 1 calc R U . . .
H7C H 0.6979 0.5390 1.1384 0.085 Uiso 1 1 calc R U . . .
C8 C 0.8432(5) 0.4517(3) 1.2949(7) 0.0727(16) Uani 1 1 d . . . . .
H8A H 0.8490 0.4769 1.3643 0.087 Uiso 1 1 calc R U . . .
H8B H 0.8747 0.4651 1.2228 0.087 Uiso 1 1 calc R U . . .
H8C H 0.8848 0.4217 1.3308 0.087 Uiso 1 1 calc R U . . .
C9 C 0.7079(7) 0.3621(2) 1.4019(5) 0.0745(17) Uani 1 1 d . . . . .
H9A H 0.7099 0.3782 1.4870 0.089 Uiso 1 1 calc R U . . .
H9B H 0.7839 0.3526 1.3954 0.089 Uiso 1 1 calc R U . . .
H9C H 0.6610 0.3321 1.3944 0.089 Uiso 1 1 calc R U . . .
C10 C 0.4485(5) 0.3703(2) 1.2561(6) 0.0607(13) Uani 1 1 d . . . . .
H10A H 0.4728 0.3354 1.2699 0.073 Uiso 1 1 calc R U . . .
H10B H 0.3831 0.3721 1.1832 0.073 Uiso 1 1 calc R U . . .
H10C H 0.4289 0.3832 1.3365 0.073 Uiso 1 1 calc R U . . .
C11 C 0.3713(5) 0.5043(2) 1.1205(6) 0.0608(13) Uani 1 1 d . . . . .
H11A H 0.3613 0.4911 1.2063 0.073 Uiso 1 1 calc R U . . .
H11B H 0.4229 0.5332 1.1380 0.073 Uiso 1 1 calc R U . . .
C12 C 0.2577(5) 0.5219(2) 1.0399(7) 0.0714(16) Uani 1 1 d . . . . .
H12A H 0.2056 0.4932 1.0216 0.086 Uiso 1 1 calc R U . . .
H12B H 0.2251 0.5470 1.0909 0.086 Uiso 1 1 calc R U . . .
C13 C 0.1700(8) 0.5584(4) 0.8344(12) 0.120(3) Uani 1 1 d . . . . .
H13A H 0.1844 0.5860 0.7781 0.144 Uiso 1 1 calc R U . . .
H13B H 0.1175 0.5695 0.8878 0.144 Uiso 1 1 calc R U . . .
H13C H 0.1378 0.5302 0.7793 0.144 Uiso 1 1 calc R U . . .
C14 C 0.3894(3) 0.30450(16) 0.8433(4) 0.0389(8) Uani 1 1 d . . . . .
C15 C 0.4366(3) 0.26210(16) 0.9230(4) 0.0398(8) Uani 1 1 d . . . . .
C16 C 0.5105(3) 0.23588(15) 0.8532(4) 0.0400(8) Uani 1 1 d . . . . .
C17 C 0.5049(4) 0.26161(17) 0.7268(4) 0.0412(8) Uani 1 1 d . . . . .
C18 C 0.4313(4) 0.30392(16) 0.7207(4) 0.0392(8) Uani 1 1 d . . . . .
C19 C 0.2983(4) 0.3395(2) 0.8701(5) 0.0503(11) Uani 1 1 d . . . . .
H19A H 0.3044 0.3722 0.8276 0.060 Uiso 1 1 calc R U . . .
H19B H 0.3087 0.3451 0.9661 0.060 Uiso 1 1 calc R U . . .
C20 C 0.4084(5) 0.2457(2) 1.0543(5) 0.0552(12) Uani 1 1 d . . . . .
H20A H 0.4758 0.2325 1.1126 0.066 Uiso 1 1 calc R U . . .
H20B H 0.3508 0.2197 1.0376 0.066 Uiso 1 1 calc R U . . .
H20C H 0.3808 0.2745 1.0963 0.066 Uiso 1 1 calc R U . . .
C21 C 0.5699(6) 0.18621(18) 0.8910(8) 0.0626(13) Uani 1 1 d . . . . .
H21A H 0.5331 0.1599 0.8317 0.075 Uiso 1 1 calc R U . . .
H21B H 0.5666 0.1778 0.9819 0.075 Uiso 1 1 calc R U . . .
H21C H 0.6481 0.1890 0.8838 0.075 Uiso 1 1 calc R U . . .
C22 C 0.5599(5) 0.2444(2) 0.6152(5) 0.0613(14) Uani 1 1 d . . . . .
H22A H 0.5932 0.2732 0.5797 0.074 Uiso 1 1 calc R U . . .
H22B H 0.5034 0.2291 0.5452 0.074 Uiso 1 1 calc R U . . .
H22C H 0.6182 0.2198 0.6491 0.074 Uiso 1 1 calc R U . . .
C23 C 0.3962(5) 0.3388(2) 0.6025(5) 0.0625(13) Uani 1 1 d . . . . .
H23A H 0.3498 0.3203 0.5294 0.075 Uiso 1 1 calc R U . . .
H23B H 0.4628 0.3515 0.5754 0.075 Uiso 1 1 calc R U . . .
H23C H 0.3533 0.3668 0.6270 0.075 Uiso 1 1 calc R U . . .
C24 C 0.1791(4) 0.3168(2) 0.8156(6) 0.0531(11) Uani 1 1 d . . . . .
H24A H 0.1753 0.3044 0.7249 0.064 Uiso 1 1 calc R U . . .
H24B H 0.1681 0.2878 0.8707 0.064 Uiso 1 1 calc R U . . .
C25 C 0.0843(4) 0.3543(2) 0.8138(6) 0.0590(13) Uani 1 1 d . . . . .
H25A H 0.0111 0.3371 0.7921 0.071 Uiso 1 1 calc R U . . .
H25B H 0.0923 0.3703 0.9012 0.071 Uiso 1 1 calc R U . . .
C26 C -0.0006(6) 0.4252(3) 0.6955(9) 0.094(2) Uani 1 1 d . . . . .
H26A H -0.0701 0.4071 0.6607 0.112 Uiso 1 1 calc R U . . .
H26B H 0.0102 0.4511 0.6325 0.112 Uiso 1 1 calc R U . . .
H26C H -0.0049 0.4409 0.7795 0.112 Uiso 1 1 calc R U . . .
C27 C 0.5873(4) 0.39165(16) 0.8697(4) 0.0397(9) Uani 1 1 d . . . . .
H27A H 0.6396 0.4034 0.8153 0.048 Uiso 1 1 calc R U . . .
H27B H 0.5138 0.4085 0.8461 0.048 Uiso 1 1 calc R U . . .
C28 C 0.6715(4) 0.30870(15) 1.0880(5) 0.0379(9) Uani 1 1 d . . . . .
H28A H 0.7488 0.2959 1.0984 0.046 Uiso 1 1 calc R U . . .
H28B H 0.6311 0.2930 1.1504 0.046 Uiso 1 1 calc R U . . .

loop_
_atom_site_aniso_label
_atom_site_aniso_U_11
_atom_site_aniso_U_22
_atom_site_aniso_U_33
_atom_site_aniso_U_23
_atom_site_aniso_U_13
_atom_site_aniso_U_12
Rh1 0.03495(14) 0.02893(12) 0.03064(13) 0.00061(11) 0.00912(9) 0.00165(11)
Rh2 0.03077(12) 0.03150(13) 0.02821(12) 0.00085(11) 0.00907(9) -0.00095(11)
S1 0.0423(6) 0.0517(7) 0.0839(9) -0.0009(6) 0.0289(6) 0.0014(5)
S2 0.0381(5) 0.0710(8) 0.0595(7) 0.0044(6) 0.0236(5) 0.0025(5)
O1 0.083(3) 0.075(3) 0.111(4) 0.020(3) 0.061(3) -0.002(2)
O2 0.041(3) 0.074(4) 0.065(4) -0.010(3) -0.001(3) 0.005(3)
O3 0.058(3) 0.086(4) 0.048(3) -0.005(2) 0.028(2) -0.008(3)
O4 0.063(3) 0.110(4) 0.094(3) 0.022(3) 0.033(2) 0.043(3)
O5 0.036(6) 0.058(8) 0.069(9) -0.012(7) 0.035(6) -0.020(6)
O6 0.038(4) 0.048(4) 0.057(5) -0.012(4) 0.016(3) 0.002(3)
O7 0.057(2) 0.077(3) 0.110(4) 0.014(3) 0.018(2) 0.024(2)
O8 0.051(2) 0.094(3) 0.085(3) 0.016(2) 0.033(2) 0.019(2)
C1 0.052(2) 0.040(2) 0.0362(19) -0.0037(15) 0.0158(17) 0.0095(17)
C2 0.060(3) 0.034(2) 0.046(2) -0.0042(17) 0.0233(19) 0.0026(18)
C3 0.050(2) 0.050(2) 0.042(2) -0.014(2) 0.0083(18) -0.001(2)
C4 0.065(3) 0.042(2) 0.0324(19) -0.0011(16) 0.0100(18) 0.004(2)
C5 0.057(3) 0.044(2) 0.037(2) -0.0020(16) 0.0234(18) 0.0006(18)
C6 0.059(3) 0.057(3) 0.054(3) -0.009(2) 0.010(2) 0.023(2)
C7 0.108(5) 0.032(2) 0.087(4) 0.002(3) 0.054(4) 0.005(3)
C8 0.060(3) 0.080(4) 0.075(4) -0.032(3) 0.007(3) -0.017(3)
C9 0.111(5) 0.067(4) 0.037(2) 0.004(2) -0.003(3) 0.015(3)
C10 0.073(3) 0.063(3) 0.055(3) -0.002(2) 0.033(2) -0.018(3)
C11 0.062(3) 0.057(3) 0.068(3) -0.013(2) 0.024(2) 0.013(2)
C12 0.053(3) 0.064(3) 0.103(5) -0.010(3) 0.029(3) 0.015(2)
C13 0.081(5) 0.117(7) 0.151(8) 0.012(6) 0.000(5) 0.048(5)
C14 0.0308(18) 0.045(2) 0.041(2) -0.0024(16) 0.0083(14) -0.0045(15)
C15 0.0379(19) 0.041(2) 0.041(2) -0.0004(16) 0.0097(15) -0.0121(16)
C16 0.038(2) 0.0343(19) 0.045(2) -0.0014(16) 0.0039(16) -0.0049(15)
C17 0.038(2) 0.046(2) 0.039(2) -0.0087(17) 0.0084(15) -0.0063(17)
C18 0.039(2) 0.043(2) 0.0344(19) -0.0018(15) 0.0048(15) -0.0040(16)
C19 0.036(2) 0.054(3) 0.060(3) -0.016(2) 0.0088(19) -0.0009(18)
C20 0.057(3) 0.061(3) 0.050(3) 0.007(2) 0.018(2) -0.021(2)
C21 0.066(3) 0.036(2) 0.081(3) -0.002(3) 0.005(3) -0.001(2)
C22 0.062(3) 0.073(4) 0.054(3) -0.028(2) 0.025(2) -0.014(2)
C23 0.066(3) 0.070(4) 0.046(3) 0.012(2) -0.002(2) -0.001(3)
C24 0.035(2) 0.062(3) 0.063(3) -0.006(2) 0.0135(19) -0.0044(19)
C25 0.041(2) 0.072(3) 0.071(3) -0.005(3) 0.027(2) -0.002(2)
C26 0.067(4) 0.097(5) 0.124(7) 0.031(5) 0.039(4) 0.030(4)
C27 0.050(2) 0.0339(18) 0.037(2) 0.0046(15) 0.0121(17) 0.0030(17)
C28 0.043(2) 0.0333(18) 0.034(2) 0.0018(15) 0.0015(16) 0.0023(16)

loop_
_atom_type_symbol
_atom_type_description
_atom_type_scat_dispersion_real
_atom_type_scat_dispersion_imag
_atom_type_scat_source
C C 0.0033 0.0016
;
International Tables for Crystallography
(Vol. C, Tables 4.2.6.8 and 6.1.1.4)
;
H H 0.0000 0.0000
;
International Tables for Crystallography
(Vol. C, Table 6.1.1.4)
;
Rh Rh -1.1178 0.9187
;
International Tables for Crystallography
(Vol. C, Tables 4.2.6.8 and 6.1.1.4)
;
S S 0.1246 0.1234
;
International Tables for Crystallography
(Vol. C, Tables 4.2.6.8 and 6.1.1.4)
;
O O 0.0106 0.0060
;
International Tables for Crystallography
(Vol. C, Tables 4.2.6.8 and 6.1.1.4)
;

loop_
_geom_angle_atom_site_label_1
_geom_angle_atom_site_label_2
_geom_angle_atom_site_label_3
_geom_angle
_geom_angle_site_symmetry_1
_geom_angle_site_symmetry_3
_geom_angle_publ_flag
C27 Rh1 C28 99.70(18) . . ?
C27 Rh1 C2 103.09(17) . . ?
C28 Rh1 C2 155.91(17) . . ?
C27 Rh1 C3 138.37(18) . . ?
C28 Rh1 C3 121.56(18) . . ?
C2 Rh1 C3 37.47(18) . . ?
C27 Rh1 C4 155.39(17) . . ?
C28 Rh1 C4 94.00(18) . . ?
C2 Rh1 C4 61.91(16) . . ?
C3 Rh1 C4 36.98(18) . . ?
C27 Rh1 C1 95.08(16) . . ?
C28 Rh1 C1 133.18(18) . . ?
C2 Rh1 C1 37.10(17) . . ?
C3 Rh1 C1 61.71(17) . . ?
C4 Rh1 C1 60.96(16) . . ?
C27 Rh1 S1 86.21(14) . . ?
C28 Rh1 S1 87.39(15) . . ?
C2 Rh1 S1 101.72(12) . . ?
C3 Rh1 S1 90.13(14) . . ?
C4 Rh1 S1 114.91(14) . . ?
C1 Rh1 S1 138.01(12) . . ?
C27 Rh1 C5 120.26(18) . . ?
C28 Rh1 C5 100.02(18) . . ?
C2 Rh1 C5 61.50(16) . . ?
C3 Rh1 C5 61.35(18) . . ?
C4 Rh1 C5 36.37(17) . . ?
C1 Rh1 C5 36.26(15) . . ?
S1 Rh1 C5 150.24(13) . . ?
C27 Rh1 Rh2 50.22(12) . . ?
C28 Rh1 Rh2 50.08(12) . . ?
C2 Rh1 Rh2 149.74(13) . . ?
C3 Rh1 Rh2 171.38(14) . . ?
C4 Rh1 Rh2 135.63(12) . . ?
C1 Rh1 Rh2 121.20(12) . . ?
S1 Rh1 Rh2 91.44(4) . . ?
C5 Rh1 Rh2 115.50(12) . . ?
C28 Rh2 C27 99.16(18) . . ?
C28 Rh2 C16 102.57(16) . . ?
C27 Rh2 C16 156.01(18) . . ?
C28 Rh2 C17 137.83(17) . . ?
C27 Rh2 C17 122.76(18) . . ?
C16 Rh2 C17 37.78(16) . . ?
C28 Rh2 C18 156.68(17) . . ?
C27 Rh2 C18 93.85(18) . . ?
C16 Rh2 C18 62.30(15) . . ?
C17 Rh2 C18 36.72(16) . . ?
C28 Rh2 C14 120.97(18) . . ?
C27 Rh2 C14 98.25(18) . . ?
C16 Rh2 C14 61.67(15) . . ?
C17 Rh2 C14 61.59(16) . . ?
C18 Rh2 C14 37.25(15) . . ?
C28 Rh2 C15 95.35(17) . . ?
C27 Rh2 C15 131.05(18) . . ?
C16 Rh2 C15 36.90(15) . . ?
C17 Rh2 C15 61.83(15) . . ?
C18 Rh2 C15 61.72(15) . . ?
C14 Rh2 C15 36.47(15) . . ?
C28 Rh2 S2 86.59(15) . . ?
C27 Rh2 S2 86.91(14) . . ?
C16 Rh2 S2 104.31(12) . . ?
C17 Rh2 S2 90.97(12) . . ?
C18 Rh2 S2 113.51(11) . . ?
C14 Rh2 S2 150.29(11) . . ?
C15 Rh2 S2 140.66(12) . . ?
C28 Rh2 Rh1 50.09(11) . . ?
C27 Rh2 Rh1 49.67(13) . . ?
C16 Rh2 Rh1 148.16(11) . . ?
C17 Rh2 Rh1 171.92(12) . . ?
C18 Rh2 Rh1 135.78(11) . . ?
C14 Rh2 Rh1 114.35(11) . . ?
C15 Rh2 Rh1 119.73(10) . . ?
S2 Rh2 Rh1 91.32(4) . . ?
O2 S1 O1 120.4(4) . . ?
O2 S1 O6 66.5(4) . . ?
O1 S1 O6 118.5(4) . . ?
O2 S1 O5 106.3(6) . . ?
O1 S1 O5 80.9(5) . . ?
O6 S1 O5 45.0(6) . . ?
O2 S1 Rh1 119.0(3) . . ?
O1 S1 Rh1 112.6(2) . . ?
O6 S1 Rh1 112.0(3) . . ?
O5 S1 Rh1 109.8(4) . . ?
O3 S2 O4 119.0(3) . . ?
O3 S2 O5 66.0(6) . . ?
O4 S2 O5 121.0(7) . . ?
O3 S2 O6 108.8(4) . . ?
O4 S2 O6 85.1(4) . . ?
O5 S2 O6 46.4(7) . . ?
O3 S2 Rh2 115.3(2) . . ?
O4 S2 Rh2 114.1(2) . . ?
O5 S2 Rh2 113.1(5) . . ?
O6 S2 Rh2 109.9(2) . . ?
S1 O2 O6 62.0(4) . . ?
S2 O3 O5 60.5(5) . . ?
O6 O5 S2 74.7(8) . . ?
O6 O5 O3 123.2(11) . . ?
S2 O5 O3 53.4(5) . . ?
O6 O5 S1 58.1(7) . . ?
S2 O5 S1 113.1(8) . . ?
O3 O5 S1 158.0(7) . . ?
O5 O6 S1 76.8(7) . . ?
O5 O6 O2 121.4(9) . . ?
S1 O6 O2 51.6(4) . . ?
O5 O6 S2 58.9(7) . . ?
S1 O6 S2 115.0(5) . . ?
O2 O6 S2 160.8(5) . . ?
C13 O7 C12 113.3(6) . . ?
C26 O8 C25 112.1(5) . . ?
C5 C1 C2 108.1(4) . . ?
C5 C1 C6 126.4(5) . . ?
C2 C1 C6 125.3(4) . . ?
C5 C1 Rh1 72.6(2) . . ?
C2 C1 Rh1 69.5(2) . . ?
C6 C1 Rh1 127.5(3) . . ?
C1 C2 C3 107.8(4) . . ?
C1 C2 C7 127.4(5) . . ?
C3 C2 C7 124.5(5) . . ?
C1 C2 Rh1 73.4(2) . . ?
C3 C2 Rh1 71.9(3) . . ?
C7 C2 Rh1 125.3(3) . . ?
C4 C3 C2 107.4(4) . . ?
C4 C3 C8 126.7(5) . . ?
C2 C3 C8 125.8(5) . . ?
C4 C3 Rh1 72.2(3) . . ?
C2 C3 Rh1 70.7(3) . . ?
C8 C3 Rh1 125.5(4) . . ?
C5 C4 C3 108.6(4) . . ?
C5 C4 C9 126.0(5) . . ?
C3 C4 C9 125.2(5) . . ?
C5 C4 Rh1 73.1(2) . . ?
C3 C4 Rh1 70.8(2) . . ?
C9 C4 Rh1 125.9(3) . . ?
C4 C5 C1 108.0(4) . . ?
C4 C5 C10 124.8(4) . . ?
C1 C5 C10 126.8(5) . . ?
C4 C5 Rh1 70.5(2) . . ?
C1 C5 Rh1 71.2(2) . . ?
C10 C5 Rh1 129.6(3) . . ?
C1 C6 C11 111.9(5) . . ?
C1 C6 H6A 109.2 . . ?
C11 C6 H6A 109.2 . . ?
C1 C6 H6B 109.2 . . ?
C11 C6 H6B 109.2 . . ?
H6A C6 H6B 107.9 . . ?
C2 C7 H7A 109.5 . . ?
C2 C7 H7B 109.5 . . ?
H7A C7 H7B 109.5 . . ?
C2 C7 H7C 109.5 . . ?
H7A C7 H7C 109.5 . . ?
H7B C7 H7C 109.5 . . ?
C3 C8 H8A 109.5 . . ?
C3 C8 H8B 109.5 . . ?
H8A C8 H8B 109.5 . . ?
C3 C8 H8C 109.5 . . ?
H8A C8 H8C 109.5 . . ?
H8B C8 H8C 109.5 . . ?
C4 C9 H9A 109.5 . . ?
C4 C9 H9B 109.5 . . ?
H9A C9 H9B 109.5 . . ?
C4 C9 H9C 109.5 . . ?
H9A C9 H9C 109.5 . . ?
H9B C9 H9C 109.5 . . ?
C5 C10 H10A 109.5 . . ?
C5 C10 H10B 109.5 . . ?
H10A C10 H10B 109.5 . . ?
C5 C10 H10C 109.5 . . ?
H10A C10 H10C 109.5 . . ?
H10B C10 H10C 109.5 . . ?
C12 C11 C6 112.0(5) . . ?
C12 C11 H11A 109.2 . . ?
C6 C11 H11A 109.2 . . ?
C12 C11 H11B 109.2 . . ?
C6 C11 H11B 109.2 . . ?
H11A C11 H11B 107.9 . . ?
O7 C12 C11 109.5(5) . . ?
O7 C12 H12A 109.8 . . ?
C11 C12 H12A 109.8 . . ?
O7 C12 H12B 109.8 . . ?
C11 C12 H12B 109.8 . . ?
H12A C12 H12B 108.2 . . ?
O7 C13 H13A 109.5 . . ?
O7 C13 H13B 109.5 . . ?
H13A C13 H13B 109.5 . . ?
O7 C13 H13C 109.5 . . ?
H13A C13 H13C 109.5 . . ?
H13B C13 H13C 109.5 . . ?
C15 C14 C18 108.4(4) . . ?
C15 C14 C19 126.4(4) . . ?
C18 C14 C19 124.6(4) . . ?
C15 C14 Rh2 72.3(2) . . ?
C18 C14 Rh2 70.9(2) . . ?
C19 C14 Rh2 129.6(3) . . ?
C14 C15 C16 107.9(3) . . ?
C14 C15 C20 126.3(4) . . ?
C16 C15 C20 125.7(4) . . ?
C14 C15 Rh2 71.3(2) . . ?
C16 C15 Rh2 69.6(2) . . ?
C20 C15 Rh2 127.4(3) . . ?
C15 C16 C17 107.7(4) . . ?
C15 C16 C21 127.2(5) . . ?
C17 C16 C21 124.5(5) . . ?
C15 C16 Rh2 73.5(2) . . ?
C17 C16 Rh2 71.2(2) . . ?
C21 C16 Rh2 127.8(3) . . ?
C18 C17 C16 108.5(4) . . ?
C18 C17 C22 125.1(5) . . ?
C16 C17 C22 126.2(5) . . ?
C18 C17 Rh2 72.6(2) . . ?
C16 C17 Rh2 71.0(2) . . ?
C22 C17 Rh2 126.0(3) . . ?
C17 C18 C14 107.4(4) . . ?
C17 C18 C23 125.6(4) . . ?
C14 C18 C23 126.8(4) . . ?
C17 C18 Rh2 70.7(2) . . ?
C14 C18 Rh2 71.9(2) . . ?
C23 C18 Rh2 126.7(3) . . ?
C14 C19 C24 110.8(4) . . ?
C14 C19 H19A 109.5 . . ?
C24 C19 H19A 109.5 . . ?
C14 C19 H19B 109.5 . . ?
C24 C19 H19B 109.5 . . ?
H19A C19 H19B 108.1 . . ?
C15 C20 H20A 109.5 . . ?
C15 C20 H20B 109.5 . . ?
H20A C20 H20B 109.5 . . ?
C15 C20 H20C 109.5 . . ?
H20A C20 H20C 109.5 . . ?
H20B C20 H20C 109.5 . . ?
C16 C21 H21A 109.5 . . ?
C16 C21 H21B 109.5 . . ?
H21A C21 H21B 109.5 . . ?
C16 C21 H21C 109.5 . . ?
H21A C21 H21C 109.5 . . ?
H21B C21 H21C 109.5 . . ?
C17 C22 H22A 109.5 . . ?
C17 C22 H22B 109.5 . . ?
H22A C22 H22B 109.5 . . ?
C17 C22 H22C 109.5 . . ?
H22A C22 H22C 109.5 . . ?
H22B C22 H22C 109.5 . . ?
C18 C23 H23A 109.5 . . ?
C18 C23 H23B 109.5 . . ?
H23A C23 H23B 109.5 . . ?
C18 C23 H23C 109.5 . . ?
H23A C23 H23C 109.5 . . ?
H23B C23 H23C 109.5 . . ?
C25 C24 C19 113.2(4) . . ?
C25 C24 H24A 108.9 . . ?
C19 C24 H24A 108.9 . . ?
C25 C24 H24B 108.9 . . ?
C19 C24 H24B 108.9 . . ?
H24A C24 H24B 107.7 . . ?
O8 C25 C24 107.4(4) . . ?
O8 C25 H25A 110.2 . . ?
C24 C25 H25A 110.2 . . ?
O8 C25 H25B 110.2 . . ?
C24 C25 H25B 110.2 . . ?
H25A C25 H25B 108.5 . . ?
O8 C26 H26A 109.5 . . ?
O8 C26 H26B 109.5 . . ?
H26A C26 H26B 109.5 . . ?
O8 C26 H26C 109.5 . . ?
H26A C26 H26C 109.5 . . ?
H26B C26 H26C 109.5 . . ?
Rh1 C27 Rh2 80.11(15) . . ?
Rh1 C27 H27A 115.2 . . ?
Rh2 C27 H27A 115.2 . . ?
Rh1 C27 H27B 115.2 . . ?
Rh2 C27 H27B 115.2 . . ?
H27A C27 H27B 112.3 . . ?
Rh2 C28 Rh1 79.83(15) . . ?
Rh2 C28 H28A 115.3 . . ?
Rh1 C28 H28A 115.3 . . ?
Rh2 C28 H28B 115.3 . . ?
Rh1 C28 H28B 115.3 . . ?
H28A C28 H28B 112.3 . . ?

loop_
_geom_bond_atom_site_label_1
_geom_bond_atom_site_label_2
_geom_bond_distance
_geom_bond_site_symmetry_2
_geom_bond_publ_flag
Rh1 C27 2.033(5) . ?
Rh1 C28 2.048(4) . ?
Rh1 C2 2.222(4) . ?
Rh1 C3 2.238(5) . ?
Rh1 C4 2.257(4) . ?
Rh1 C1 2.273(4) . ?
Rh1 S1 2.2797(11) . ?
Rh1 C5 2.291(4) . ?
Rh1 Rh2 2.6278(4) . ?
Rh2 C28 2.048(4) . ?
Rh2 C27 2.050(4) . ?
Rh2 C16 2.224(4) . ?
Rh2 C17 2.227(4) . ?
Rh2 C18 2.250(4) . ?
Rh2 C14 2.264(4) . ?
Rh2 C15 2.276(4) . ?
Rh2 S2 2.2820(11) . ?
S1 O2 1.365(7) . ?
S1 O1 1.424(5) . ?
S1 O6 1.538(8) . ?
S1 O5 1.763(14) . ?
S2 O3 1.397(5) . ?
S2 O4 1.423(5) . ?
S2 O5 1.514(13) . ?
S2 O6 1.706(8) . ?
O2 O6 1.597(10) . ?
O3 O5 1.589(16) . ?
O5 O6 1.281(18) . ?
O7 C13 1.399(9) . ?
O7 C12 1.399(8) . ?
O8 C26 1.401(8) . ?
O8 C25 1.407(7) . ?
C1 C5 1.420(6) . ?
C1 C2 1.431(7) . ?
C1 C6 1.490(7) . ?
C2 C3 1.433(7) . ?
C2 C7 1.505(7) . ?
C3 C4 1.426(7) . ?
C3 C8 1.488(8) . ?
C4 C5 1.420(7) . ?
C4 C9 1.498(7) . ?
C5 C10 1.498(6) . ?
C6 C11 1.518(7) . ?
C6 H6A 0.9700 . ?
C6 H6B 0.9700 . ?
C7 H7A 0.9600 . ?
C7 H7B 0.9600 . ?
C7 H7C 0.9600 . ?
C8 H8A 0.9600 . ?
C8 H8B 0.9600 . ?
C8 H8C 0.9600 . ?
C9 H9A 0.9600 . ?
C9 H9B 0.9600 . ?
C9 H9C 0.9600 . ?
C10 H10A 0.9600 . ?
C10 H10B 0.9600 . ?
C10 H10C 0.9600 . ?
C11 C12 1.506(8) . ?
C11 H11A 0.9700 . ?
C11 H11B 0.9700 . ?
C12 H12A 0.9700 . ?
C12 H12B 0.9700 . ?
C13 H13A 0.9600 . ?
C13 H13B 0.9600 . ?
C13 H13C 0.9600 . ?
C14 C15 1.421(6) . ?
C14 C18 1.442(6) . ?
C14 C19 1.495(6) . ?
C15 C16 1.425(6) . ?
C15 C20 1.509(6) . ?
C16 C17 1.441(6) . ?
C16 C21 1.495(7) . ?
C17 C18 1.410(6) . ?
C17 C22 1.500(6) . ?
C18 C23 1.498(7) . ?
C19 C24 1.540(6) . ?
C19 H19A 0.9700 . ?
C19 H19B 0.9700 . ?
C20 H20A 0.9600 . ?
C20 H20B 0.9600 . ?
C20 H20C 0.9600 . ?
C21 H21A 0.9600 . ?
C21 H21B 0.9600 . ?
C21 H21C 0.9600 . ?
C22 H22A 0.9600 . ?
C22 H22B 0.9600 . ?
C22 H22C 0.9600 . ?
C23 H23A 0.9600 . ?
C23 H23B 0.9600 . ?
C23 H23C 0.9600 . ?
C24 C25 1.500(7) . ?
C24 H24A 0.9700 . ?
C24 H24B 0.9700 . ?
C25 H25A 0.9700 . ?
C25 H25B 0.9700 . ?
C26 H26A 0.9600 . ?
C26 H26B 0.9600 . ?
C26 H26C 0.9600 . ?
C27 H27A 0.9700 . ?
C27 H27B 0.9700 . ?
C28 H28A 0.9700 . ?
C28 H28B 0.9700 . ?

loop_
_geom_torsion_atom_site_label_1
_geom_torsion_atom_site_label_2
_geom_torsion_atom_site_label_3
_geom_torsion_atom_site_label_4
_geom_torsion
_geom_torsion_site_symmetry_1
_geom_torsion_site_symmetry_2
_geom_torsion_site_symmetry_3
_geom_torsion_site_symmetry_4
_geom_torsion_publ_flag
O1 S1 O2 O6 -110.4(5) . . . . ?
O5 S1 O2 O6 -21.4(5) . . . . ?
Rh1 S1 O2 O6 103.0(4) . . . . ?
O4 S2 O3 O5 -113.4(7) . . . . ?
O6 S2 O3 O5 -18.5(6) . . . . ?
Rh2 S2 O3 O5 105.4(6) . . . . ?
O3 S2 O5 O6 -155.5(7) . . . . ?
O4 S2 O5 O6 -44.9(8) . . . . ?
Rh2 S2 O5 O6 96.0(6) . . . . ?
O4 S2 O5 O3 110.6(5) . . . . ?
O6 S2 O5 O3 155.5(7) . . . . ?
Rh2 S2 O5 O3 -108.5(3) . . . . ?
O3 S2 O5 S1 159.8(10) . . . . ?
O4 S2 O5 S1 -89.5(8) . . . . ?
O6 S2 O5 S1 -44.7(7) . . . . ?
Rh2 S2 O5 S1 51.3(10) . . . . ?
S2 O3 O5 O6 28.6(7) . . . . ?
S2 O3 O5 S1 -58(3) . . . . ?
O2 S1 O5 O6 28.3(7) . . . . ?
O1 S1 O5 O6 147.5(6) . . . . ?
Rh1 S1 O5 O6 -101.7(6) . . . . ?
O2 S1 O5 S2 81.3(9) . . . . ?
O1 S1 O5 S2 -159.5(10) . . . . ?
O6 S1 O5 S2 53.0(8) . . . . ?
Rh1 S1 O5 S2 -48.7(10) . . . . ?
O2 S1 O5 O3 129(3) . . . . ?
O1 S1 O5 O3 -112(3) . . . . ?
O6 S1 O5 O3 101(3) . . . . ?
Rh1 S1 O5 O3 -1(3) . . . . ?
S2 O5 O6 S1 -130.4(5) . . . . ?
O3 O5 O6 S1 -153.9(9) . . . . ?
S2 O5 O6 O2 -157.5(6) . . . . ?
O3 O5 O6 O2 179.0(6) . . . . ?
S1 O5 O6 O2 -27.1(6) . . . . ?
O3 O5 O6 S2 -23.5(6) . . . . ?
S1 O5 O6 S2 130.4(5) . . . . ?
O2 S1 O6 O5 -150.3(7) . . . . ?
O1 S1 O6 O5 -37.2(7) . . . . ?
Rh1 S1 O6 O5 96.5(6) . . . . ?
O1 S1 O6 O2 113.1(5) . . . . ?
O5 S1 O6 O2 150.3(7) . . . . ?
Rh1 S1 O6 O2 -113.2(4) . . . . ?
O2 S1 O6 S2 163.8(7) . . . . ?
O1 S1 O6 S2 -83.2(6) . . . . ?
O5 S1 O6 S2 -46.0(6) . . . . ?
Rh1 S1 O6 S2 50.5(6) . . . . ?
S1 O2 O6 O5 34.4(8) . . . . ?
S1 O2 O6 S2 -50(2) . . . . ?
O3 S2 O6 O5 23.6(7) . . . . ?
O4 S2 O6 O5 142.6(7) . . . . ?
Rh2 S2 O6 O5 -103.4(7) . . . . ?
O3 S2 O6 S1 78.5(6) . . . . ?
O4 S2 O6 S1 -162.5(5) . . . . ?
O5 S2 O6 S1 54.9(8) . . . . ?
Rh2 S2 O6 S1 -48.5(6) . . . . ?
O3 S2 O6 O2 120(2) . . . . ?
O4 S2 O6 O2 -121(2) . . . . ?
O5 S2 O6 O2 97(2) . . . . ?
Rh2 S2 O6 O2 -7(2) . . . . ?
C5 C1 C2 C3 -1.4(5) . . . . ?
C6 C1 C2 C3 173.8(4) . . . . ?
Rh1 C1 C2 C3 -64.1(3) . . . . ?
C5 C1 C2 C7 -175.2(4) . . . . ?
C6 C1 C2 C7 0.0(7) . . . . ?
Rh1 C1 C2 C7 122.1(5) . . . . ?
C5 C1 C2 Rh1 62.7(3) . . . . ?
C6 C1 C2 Rh1 -122.1(4) . . . . ?
C1 C2 C3 C4 1.8(5) . . . . ?
C7 C2 C3 C4 175.8(4) . . . . ?
Rh1 C2 C3 C4 -63.3(3) . . . . ?
C1 C2 C3 C8 -174.5(5) . . . . ?
C7 C2 C3 C8 -0.5(7) . . . . ?
Rh1 C2 C3 C8 120.4(5) . . . . ?
C1 C2 C3 Rh1 65.1(3) . . . . ?
C7 C2 C3 Rh1 -120.9(4) . . . . ?
C2 C3 C4 C5 -1.5(5) . . . . ?
C8 C3 C4 C5 174.7(5) . . . . ?
Rh1 C3 C4 C5 -63.8(3) . . . . ?
C2 C3 C4 C9 -176.8(4) . . . . ?
C8 C3 C4 C9 -0.6(8) . . . . ?
Rh1 C3 C4 C9 120.9(5) . . . . ?
C2 C3 C4 Rh1 62.3(3) . . . . ?
C8 C3 C4 Rh1 -121.5(5) . . . . ?
C3 C4 C5 C1 0.6(5) . . . . ?
C9 C4 C5 C1 175.9(4) . . . . ?
Rh1 C4 C5 C1 -61.6(3) . . . . ?
C3 C4 C5 C10 -172.5(4) . . . . ?
C9 C4 C5 C10 2.8(7) . . . . ?
Rh1 C4 C5 C10 125.3(5) . . . . ?
C3 C4 C5 Rh1 62.3(3) . . . . ?
C9 C4 C5 Rh1 -122.4(5) . . . . ?
C2 C1 C5 C4 0.5(5) . . . . ?
C6 C1 C5 C4 -174.6(4) . . . . ?
Rh1 C1 C5 C4 61.2(3) . . . . ?
C2 C1 C5 C10 173.4(4) . . . . ?
C6 C1 C5 C10 -1.7(7) . . . . ?
Rh1 C1 C5 C10 -125.9(5) . . . . ?
C2 C1 C5 Rh1 -60.7(3) . . . . ?
C6 C1 C5 Rh1 124.2(4) . . . . ?
C5 C1 C6 C11 89.7(6) . . . . ?
C2 C1 C6 C11 -84.6(6) . . . . ?
Rh1 C1 C6 C11 -174.7(4) . . . . ?
C1 C6 C11 C12 -176.0(5) . . . . ?
C13 O7 C12 C11 176.9(7) . . . . ?
C6 C11 C12 O7 -61.9(7) . . . . ?
C18 C14 C15 C16 1.8(4) . . . . ?
C19 C14 C15 C16 173.2(4) . . . . ?
Rh2 C14 C15 C16 -60.2(3) . . . . ?
C18 C14 C15 C20 -174.9(4) . . . . ?
C19 C14 C15 C20 -3.5(7) . . . . ?
Rh2 C14 C15 C20 123.1(4) . . . . ?
C18 C14 C15 Rh2 62.0(3) . . . . ?
C19 C14 C15 Rh2 -126.6(4) . . . . ?
C14 C15 C16 C17 -2.1(4) . . . . ?
C20 C15 C16 C17 174.5(4) . . . . ?
Rh2 C15 C16 C17 -63.5(3) . . . . ?
C14 C15 C16 C21 -173.4(4) . . . . ?
C20 C15 C16 C21 3.3(7) . . . . ?
Rh2 C15 C16 C21 125.3(5) . . . . ?
C14 C15 C16 Rh2 61.3(3) . . . . ?
C20 C15 C16 Rh2 -122.0(4) . . . . ?
C15 C16 C17 C18 1.7(5) . . . . ?
C21 C16 C17 C18 173.2(4) . . . . ?
Rh2 C16 C17 C18 -63.3(3) . . . . ?
C15 C16 C17 C22 -173.7(4) . . . . ?
C21 C16 C17 C22 -2.2(7) . . . . ?
Rh2 C16 C17 C22 121.3(5) . . . . ?
C15 C16 C17 Rh2 65.0(3) . . . . ?
C21 C16 C17 Rh2 -123.5(4) . . . . ?
C16 C17 C18 C14 -0.6(5) . . . . ?
C22 C17 C18 C14 174.9(4) . . . . ?
Rh2 C17 C18 C14 -62.9(3) . . . . ?
C16 C17 C18 C23 -175.8(4) . . . . ?
C22 C17 C18 C23 -0.3(7) . . . . ?
Rh2 C17 C18 C23 121.9(5) . . . . ?
C16 C17 C18 Rh2 62.3(3) . . . . ?
C22 C17 C18 Rh2 -122.2(5) . . . . ?
C15 C14 C18 C17 -0.7(5) . . . . ?
C19 C14 C18 C17 -172.3(4) . . . . ?
Rh2 C14 C18 C17 62.2(3) . . . . ?
C15 C14 C18 C23 174.4(4) . . . . ?
C19 C14 C18 C23 2.8(7) . . . . ?
Rh2 C14 C18 C23 -122.8(5) . . . . ?
C15 C14 C18 Rh2 -62.9(3) . . . . ?
C19 C14 C18 Rh2 125.5(4) . . . . ?
C15 C14 C19 C24 -83.8(6) . . . . ?
C18 C14 C19 C24 86.3(6) . . . . ?
Rh2 C14 C19 C24 179.4(3) . . . . ?
C14 C19 C24 C25 -168.2(5) . . . . ?
C26 O8 C25 C24 173.8(6) . . . . ?
C19 C24 C25 O8 68.6(6) . . . . ?
